data_4349000
loop_
_publ_author_name
'Rota Martir, Diego'
'Bansal, Ashu K.'
'Di Mascio, Vincent'
'Cordes, David B.'
'Henwood, Adam F.'
'Slawin, Alexandra M. Z.'
'Kamer, Paul C. J.'
'Mart\'inez-Sarti, Laura'
'Perteg\'as, Antonio'
'Bolink, Henk J.'
'Samuel, Ifor D. W.'
'Zysman-Colman, Eli'

_publ_section_title
;
 Enhancing the photoluminescence quantum yields of blue-emitting cationic
 iridium(iii) complexes bearing bisphosphine ligands
;
_journal_issue 2
_journal_name_full 'Inorganic Chemistry Frontiers'
_journal_page_first 218
_journal_paper_doi 10.1039/C5QI00177C
_journal_volume 3
_journal_year 2016
_chemical_formula_moiety 'C48 H34 F4 Ir N2 P2, F6 P, C4 H10 O'
_chemical_formula_sum 'C52 H44 F10 Ir N2 O P3'
_chemical_formula_weight 1188.06
_space_group_crystal_system triclinic
_space_group_IT_number 2
_space_group_name_Hall '-P 1'
_space_group_name_H-M_alt 'P -1'
_atom_sites_solution_hydrogens geom
_atom_sites_solution_primary direct
_atom_sites_solution_secondary difmap
_audit_creation_date 2015-04-28
_audit_creation_method 'by CrystalStructure 4.1'
_audit_update_record
;
2015-09-09 deposited with the CCDC.
2015-10-29 downloaded from the CCDC.
;
_cell_angle_alpha 75.728(4)
_cell_angle_beta 87.937(5)
_cell_angle_gamma 89.845(4)
_cell_formula_units_Z 2
_cell_length_a 10.6547(9)
_cell_length_b 11.1385(9)
_cell_length_c 20.9281(14)
_cell_measurement_reflns_used 8412
_cell_measurement_temperature 173
_cell_measurement_theta_max 28.10
_cell_measurement_theta_min 1.90
_cell_volume 2405.4(3)
_computing_cell_refinement 'CrystalClear-SM Expert 2.1 b32'
_computing_data_collection 'CrystalClear-SM Expert 2.1 b32 (Rigaku, 2014)'
_computing_data_reduction 'CrystalClear-SM Expert 2.1 b32'
_computing_molecular_graphics 'CrystalStructure 4.1'
_computing_publication_material 'CrystalStructure 4.1 (Rigaku, 2014)'
_computing_structure_refinement 'SHELXL2013 (Sheldrick, 2008)'
_computing_structure_solution 'DIRDIF99-PATTY (Gould, et al., 1999)'
_diffrn_ambient_temperature 173
_diffrn_detector_area_resol_mean 5.814
_diffrn_measured_fraction_theta_full 0.990
_diffrn_measured_fraction_theta_max 0.984
_diffrn_measurement_device_type 'Rigaku XtaLAB P200'
_diffrn_measurement_method \w
_diffrn_radiation_type 'Mo K\a'
_diffrn_radiation_wavelength 0.71075
_diffrn_reflns_av_R_equivalents 0.0275
_diffrn_reflns_Laue_measured_fraction_full 0.990
_diffrn_reflns_Laue_measured_fraction_max 0.984
_diffrn_reflns_limit_h_max 12
_diffrn_reflns_limit_h_min -12
_diffrn_reflns_limit_k_max 13
_diffrn_reflns_limit_k_min -13
_diffrn_reflns_limit_l_max 25
_diffrn_reflns_limit_l_min -25
_diffrn_reflns_number 39424
_diffrn_reflns_point_group_measured_fraction_full 0.990
_diffrn_reflns_point_group_measured_fraction_max 0.984
_diffrn_reflns_theta_full 25.242
_diffrn_reflns_theta_max 25.440
_diffrn_reflns_theta_min 1.887
_diffrn_standards_number 0
_exptl_absorpt_coefficient_mu 2.963
_exptl_absorpt_correction_T_max 0.813
_exptl_absorpt_correction_T_min 0.648
_exptl_absorpt_correction_type multi-scan
_exptl_absorpt_process_details 'REQAB (Rigaku, 1998)'
_exptl_crystal_colour yellow
_exptl_crystal_density_diffrn 1.640
_exptl_crystal_density_method 'not measured'
_exptl_crystal_description prism
_exptl_crystal_F_000 1180.00
_exptl_crystal_recrystallization_method 'Re-crystallisation from solvent: Dichloromethane/diethyl ether'
_exptl_crystal_size_max 0.130
_exptl_crystal_size_mid 0.070
_exptl_crystal_size_min 0.070
_refine_diff_density_max 0.73
_refine_diff_density_min -0.33
_refine_ls_extinction_method none
_refine_ls_goodness_of_fit_ref 1.069
_refine_ls_hydrogen_treatment constr
_refine_ls_number_parameters 624
_refine_ls_number_reflns 8763
_refine_ls_number_restraints 0
_refine_ls_R_factor_all 0.0175
_refine_ls_R_factor_gt 0.0162
_refine_ls_shift/su_max 0.001
_refine_ls_structure_factor_coef Fsqd
_refine_ls_weighting_details 'w = 1/[\s^2^(Fo^2^)+(0.0279P)^2^+0.2355P] where P=(Fo^2^+2Fc^2^)/3'
_refine_ls_weighting_scheme calc
_refine_ls_wR_factor_gt 0.0428
_refine_ls_wR_factor_ref 0.0431
_reflns_number_gt 8296
_reflns_number_total 8763
_reflns_threshold_expression F^2^>2.0\s(F^2^)
_cod_data_source_file c5qi00177c2.cif
_cod_data_source_block 3c
_cod_original_sg_symbol_H-M P-1
_cod_database_code 4349000

loop_
_space_group_symop_id
_space_group_symop_operation_xyz
1 +X,+Y,+Z
2 -X,-Y,-Z

loop_
_atom_site_label
_atom_site_type_symbol
_atom_site_fract_x
_atom_site_fract_y
_atom_site_fract_z
_atom_site_U_iso_or_equiv
_atom_site_adp_type
_atom_site_occupancy
_atom_site_site_symmetry_order
_atom_site_calc_flag
_atom_site_refinement_flags_posn
_atom_site_refinement_flags_adp
Ir1 Ir 0.24809(2) 0.39711(2) 0.25251(2) 0.01938(3) Uani 1 1 d . .
P1 P 0.42346(4) 0.48143(5) 0.29292(2) 0.02257(10) Uani 1 1 d . .
P2 P 0.32759(5) 0.51387(5) 0.14868(2) 0.02359(10) Uani 1 1 d . .
P51 P 0.73226(6) 0.87214(6) 0.13931(3) 0.03518(13) Uani 1 1 d . .
F10 F 0.19316(17) -0.00032(13) 0.46312(7) 0.0600(4) Uani 1 1 d . .
F12 F -0.00642(15) 0.36223(14) 0.47850(7) 0.0609(4) Uani 1 1 d . .
F22 F -0.22999(13) 0.37145(17) 0.17239(9) 0.0674(5) Uani 1 1 d . .
F24 F 0.05621(16) 0.08066(17) 0.13102(10) 0.0789(5) Uani 1 1 d . .
F51 F 0.66439(18) 0.84922(16) 0.21057(8) 0.0715(5) Uani 1 1 d . .
F52 F 0.75563(16) 0.72788(13) 0.15011(9) 0.0660(4) Uani 1 1 d . .
F53 F 0.86273(16) 0.89169(18) 0.16764(11) 0.0861(6) Uani 1 1 d . .
F54 F 0.79395(16) 0.89491(14) 0.06746(8) 0.0623(4) Uani 1 1 d . .
F55 F 0.70504(14) 1.01620(12) 0.12775(8) 0.0558(4) Uani 1 1 d . .
F56 F 0.59882(14) 0.85458(15) 0.11119(8) 0.0613(4) Uani 1 1 d . .
O63 O 0.78754(14) 0.88728(15) 0.37847(8) 0.0412(4) Uani 1 1 d . .
N1 N 0.13689(15) 0.52587(15) 0.28337(8) 0.0251(3) Uani 1 1 d . .
N13 N 0.32683(15) 0.24340(14) 0.22876(8) 0.0245(3) Uani 1 1 d . .
C2 C 0.08048(17) 0.48841(18) 0.34450(10) 0.0278(4) Uani 1 1 d . .
C3 C 0.0019(2) 0.5695(2) 0.36818(12) 0.0427(6) Uani 1 1 d . .
H3 H -0.0366 0.5435 0.4110 0.051 Uiso 1 1 calc R U
C4 C -0.0203(2) 0.6867(2) 0.33013(13) 0.0483(6) Uani 1 1 d . .
H4 H -0.0743 0.7416 0.3462 0.058 Uiso 1 1 calc R U
C5 C 0.0371(2) 0.7229(2) 0.26851(12) 0.0430(6) Uani 1 1 d . .
H5 H 0.0232 0.8031 0.2411 0.052 Uiso 1 1 calc R U
C6 C 0.1149(2) 0.64094(19) 0.24720(11) 0.0340(5) Uani 1 1 d . .
H6 H 0.1551 0.6670 0.2048 0.041 Uiso 1 1 calc R U
C7 C 0.10857(17) 0.36174(18) 0.37877(10) 0.0259(4) Uani 1 1 d . .
C8 C 0.18558(17) 0.29566(18) 0.34372(9) 0.0228(4) Uani 1 1 d . .
C9 C 0.21237(19) 0.17218(18) 0.37273(10) 0.0303(4) Uani 1 1 d . .
H9 H 0.2627 0.1250 0.3497 0.036 Uiso 1 1 calc R U
C10 C 0.1649(2) 0.11986(19) 0.43512(11) 0.0366(5) Uani 1 1 d . .
C11 C 0.0921(2) 0.1811(2) 0.47164(11) 0.0379(5) Uani 1 1 d . .
H11 H 0.0621 0.1422 0.5151 0.046 Uiso 1 1 calc R U
C12 C 0.0650(2) 0.3010(2) 0.44223(10) 0.0352(5) Uani 1 1 d . .
C14 C 0.25158(19) 0.17753(18) 0.19844(10) 0.0289(4) Uani 1 1 d . .
C15 C 0.2977(2) 0.0732(2) 0.18053(12) 0.0410(5) Uani 1 1 d . .
H15 H 0.2447 0.0274 0.1595 0.049 Uiso 1 1 calc R U
C16 C 0.4192(2) 0.0356(2) 0.19295(12) 0.0443(6) Uani 1 1 d . .
H16 H 0.4505 -0.0356 0.1806 0.053 Uiso 1 1 calc R U
C17 C 0.4948(2) 0.1026(2) 0.22357(11) 0.0409(5) Uani 1 1 d . .
H17 H 0.5790 0.0781 0.2330 0.049 Uiso 1 1 calc R U
C18 C 0.4463(2) 0.2051(2) 0.24024(10) 0.0319(5) Uani 1 1 d . .
H18 H 0.4992 0.2517 0.2609 0.038 Uiso 1 1 calc R U
C19 C 0.12482(19) 0.22652(19) 0.18831(10) 0.0314(5) Uani 1 1 d . .
C20 C 0.09777(18) 0.33147(19) 0.21216(10) 0.0264(4) Uani 1 1 d . .
C21 C -0.02343(19) 0.3799(2) 0.20639(11) 0.0345(5) Uani 1 1 d . .
H21 H -0.0444 0.4503 0.2225 0.041 Uiso 1 1 calc R U
C22 C -0.1119(2) 0.3240(2) 0.17706(12) 0.0445(6) Uani 1 1 d . .
C23 C -0.0887(2) 0.2242(3) 0.15165(13) 0.0503(6) Uani 1 1 d . .
H23 H -0.1520 0.1888 0.1310 0.060 Uiso 1 1 calc R U
C24 C 0.0306(2) 0.1776(2) 0.15741(12) 0.0439(6) Uani 1 1 d . .
C25 C 0.51024(18) 0.57683(18) 0.22311(10) 0.0289(4) Uani 1 1 d . .
H25 H 0.5837 0.6196 0.2298 0.035 Uiso 1 1 calc R U
C26 C 0.47180(18) 0.58726(18) 0.16282(10) 0.0287(4) Uani 1 1 d . .
H26 H 0.5205 0.6340 0.1262 0.034 Uiso 1 1 calc R U
C27 C 0.38191(19) 0.58807(19) 0.34390(10) 0.0295(4) Uani 1 1 d . .
C28 C 0.3512(2) 0.5430(2) 0.41037(11) 0.0377(5) Uani 1 1 d . .
H28 H 0.3610 0.4575 0.4306 0.045 Uiso 1 1 calc R U
C29 C 0.3064(2) 0.6222(2) 0.44735(13) 0.0489(6) Uani 1 1 d . .
H29 H 0.2855 0.5910 0.4929 0.059 Uiso 1 1 calc R U
C30 C 0.2920(3) 0.7459(3) 0.41823(14) 0.0553(7) Uani 1 1 d . .
H30 H 0.2596 0.7999 0.4434 0.066 Uiso 1 1 calc R U
C31 C 0.3244(3) 0.7909(2) 0.35333(14) 0.0568(7) Uani 1 1 d . .
H31 H 0.3161 0.8769 0.3336 0.068 Uiso 1 1 calc R U
C32 C 0.3693(2) 0.7125(2) 0.31556(12) 0.0434(6) Uani 1 1 d . .
H32 H 0.3912 0.7448 0.2702 0.052 Uiso 1 1 calc R U
C33 C 0.54370(18) 0.38409(18) 0.33968(10) 0.0267(4) Uani 1 1 d . .
C34 C 0.6710(2) 0.4028(2) 0.32379(12) 0.0397(5) Uani 1 1 d . .
H34 H 0.6981 0.4698 0.2884 0.048 Uiso 1 1 calc R U
C35 C 0.7584(2) 0.3243(3) 0.35936(13) 0.0498(6) Uani 1 1 d . .
H35 H 0.8452 0.3377 0.3480 0.060 Uiso 1 1 calc R U
C36 C 0.7218(2) 0.2280(3) 0.41038(12) 0.0470(6) Uani 1 1 d . .
H36 H 0.7827 0.1750 0.4347 0.056 Uiso 1 1 calc R U
C37 C 0.5961(2) 0.2080(2) 0.42663(12) 0.0435(6) Uani 1 1 d . .
H37 H 0.5700 0.1410 0.4623 0.052 Uiso 1 1 calc R U
C38 C 0.5077(2) 0.2851(2) 0.39109(11) 0.0360(5) Uani 1 1 d . .
H38 H 0.4210 0.2698 0.4022 0.043 Uiso 1 1 calc R U
C39 C 0.2390(2) 0.6416(2) 0.09977(10) 0.0319(5) Uani 1 1 d . .
C40 C 0.1188(2) 0.6195(2) 0.08097(12) 0.0441(6) Uani 1 1 d . .
H40 H 0.0839 0.5384 0.0934 0.053 Uiso 1 1 calc R U
C41 C 0.0505(3) 0.7166(3) 0.04400(14) 0.0612(8) Uani 1 1 d . .
H41 H -0.0312 0.7018 0.0307 0.073 Uiso 1 1 calc R U
C42 C 0.1005(3) 0.8342(3) 0.02661(15) 0.0643(8) Uani 1 1 d . .
H42 H 0.0540 0.8999 0.0003 0.077 Uiso 1 1 calc R U
C43 C 0.2171(3) 0.8576(2) 0.04687(13) 0.0539(7) Uani 1 1 d . .
H43 H 0.2502 0.9395 0.0357 0.065 Uiso 1 1 calc R U
C44 C 0.2858(2) 0.7617(2) 0.08342(11) 0.0401(5) Uani 1 1 d . .
H44 H 0.3663 0.7780 0.0976 0.048 Uiso 1 1 calc R U
C45 C 0.37696(18) 0.42179(19) 0.09155(9) 0.0273(4) Uani 1 1 d . .
C46 C 0.2921(2) 0.3830(2) 0.05208(11) 0.0401(5) Uani 1 1 d . .
H46 H 0.2086 0.4134 0.0502 0.048 Uiso 1 1 calc R U
C47 C 0.3280(2) 0.3003(3) 0.01543(12) 0.0493(6) Uani 1 1 d . .
H47 H 0.2693 0.2749 -0.0118 0.059 Uiso 1 1 calc R U
C48 C 0.4479(2) 0.2549(2) 0.01813(11) 0.0463(6) Uani 1 1 d . .
H48 H 0.4715 0.1956 -0.0058 0.056 Uiso 1 1 calc R U
C49 C 0.5333(2) 0.2953(2) 0.05554(12) 0.0476(6) Uani 1 1 d . .
H49 H 0.6172 0.2661 0.0563 0.057 Uiso 1 1 calc R U
C50 C 0.4988(2) 0.3784(2) 0.09224(11) 0.0380(5) Uani 1 1 d . .
H50 H 0.5589 0.4058 0.1181 0.046 Uiso 1 1 calc R U
C61 C 0.6566(3) 0.7196(4) 0.43094(17) 0.0838(11) Uani 1 1 d . .
H61A H 0.6681 0.7384 0.4737 0.101 Uiso 1 1 calc R U
H61B H 0.7212 0.6612 0.4236 0.101 Uiso 1 1 calc R U
H61C H 0.5733 0.6827 0.4306 0.101 Uiso 1 1 calc R U
C62 C 0.6675(2) 0.8345(3) 0.37817(14) 0.0585(7) Uani 1 1 d . .
H62A H 0.6549 0.8162 0.3349 0.070 Uiso 1 1 calc R U
H62B H 0.6021 0.8937 0.3852 0.070 Uiso 1 1 calc R U
C64 C 0.8123(3) 0.9913(2) 0.32572(13) 0.0498(6) Uani 1 1 d . .
H64A H 0.7488 1.0561 0.3263 0.060 Uiso 1 1 calc R U
H64B H 0.8083 0.9677 0.2832 0.060 Uiso 1 1 calc R U
C65 C 0.9402(3) 1.0393(3) 0.33297(14) 0.0564(7) Uani 1 1 d . .
H65A H 1.0027 0.9758 0.3305 0.068 Uiso 1 1 calc R U
H65B H 0.9441 1.0602 0.3757 0.068 Uiso 1 1 calc R U
H65C H 0.9579 1.1136 0.2974 0.068 Uiso 1 1 calc R U

loop_
_atom_site_aniso_label
_atom_site_aniso_U_11
_atom_site_aniso_U_22
_atom_site_aniso_U_33
_atom_site_aniso_U_23
_atom_site_aniso_U_13
_atom_site_aniso_U_12
Ir1 0.01973(5) 0.02006(5) 0.01856(5) -0.00514(3) -0.00058(3) -0.00043(3)
P1 0.0233(2) 0.0240(2) 0.0209(3) -0.0062(2) -0.00203(19) -0.00254(19)
P2 0.0239(2) 0.0266(3) 0.0194(2) -0.0037(2) -0.00149(19) -0.00043(19)
P51 0.0371(3) 0.0320(3) 0.0374(3) -0.0104(3) -0.0002(2) -0.0062(2)
F10 0.0961(12) 0.0304(7) 0.0424(8) 0.0101(6) 0.0111(8) 0.0057(7)
F12 0.0777(11) 0.0622(10) 0.0385(8) -0.0087(7) 0.0269(7) 0.0129(8)
F22 0.0291(7) 0.0955(13) 0.0877(12) -0.0392(10) -0.0204(8) 0.0047(8)
F24 0.0647(10) 0.0854(12) 0.1112(15) -0.0700(12) -0.0087(10) -0.0116(9)
F51 0.1003(13) 0.0747(11) 0.0404(9) -0.0181(8) 0.0135(9) -0.0134(10)
F52 0.0695(10) 0.0321(8) 0.0871(12) -0.0001(7) 0.0186(9) 0.0014(7)
F53 0.0572(10) 0.0838(13) 0.1116(16) -0.0078(11) -0.0412(10) -0.0089(9)
F54 0.0804(11) 0.0487(9) 0.0529(9) -0.0068(7) 0.0254(8) -0.0052(8)
F55 0.0557(9) 0.0345(7) 0.0809(11) -0.0221(7) 0.0032(8) -0.0048(6)
F56 0.0466(8) 0.0648(10) 0.0823(11) -0.0354(9) -0.0120(8) -0.0105(7)
O63 0.0341(8) 0.0493(10) 0.0378(9) -0.0061(7) -0.0026(7) -0.0024(7)
N1 0.0240(8) 0.0262(8) 0.0260(9) -0.0083(7) -0.0019(7) 0.0022(6)
N13 0.0292(8) 0.0230(8) 0.0210(8) -0.0050(7) 0.0010(7) -0.0009(7)
C2 0.0223(9) 0.0337(11) 0.0285(11) -0.0103(9) 0.0016(8) 0.0008(8)
C3 0.0437(13) 0.0433(13) 0.0414(14) -0.0127(11) 0.0118(11) 0.0085(10)
C4 0.0483(14) 0.0421(14) 0.0559(16) -0.0165(12) 0.0074(12) 0.0171(11)
C5 0.0505(14) 0.0325(12) 0.0452(14) -0.0078(10) -0.0034(11) 0.0149(10)
C6 0.0400(12) 0.0286(11) 0.0319(12) -0.0048(9) -0.0016(9) 0.0083(9)
C7 0.0236(9) 0.0290(10) 0.0250(10) -0.0067(8) 0.0005(8) -0.0032(8)
C8 0.0211(9) 0.0267(10) 0.0202(10) -0.0048(8) -0.0018(7) -0.0045(7)
C9 0.0354(11) 0.0267(10) 0.0283(11) -0.0061(9) 0.0001(9) 0.0003(8)
C10 0.0469(13) 0.0263(11) 0.0326(12) 0.0005(9) -0.0013(10) -0.0036(9)
C11 0.0432(12) 0.0422(13) 0.0243(11) -0.0011(10) 0.0054(9) -0.0094(10)
C12 0.0345(11) 0.0429(13) 0.0289(11) -0.0111(10) 0.0069(9) -0.0020(9)
C14 0.0361(11) 0.0258(10) 0.0256(10) -0.0082(8) 0.0019(8) -0.0051(8)
C15 0.0522(14) 0.0334(12) 0.0421(13) -0.0186(10) 0.0026(11) -0.0037(10)
C16 0.0612(15) 0.0336(12) 0.0418(14) -0.0169(10) 0.0033(11) 0.0098(11)
C17 0.0467(13) 0.0447(13) 0.0329(13) -0.0122(11) -0.0031(10) 0.0149(11)
C18 0.0332(11) 0.0358(11) 0.0289(11) -0.0118(9) -0.0042(9) 0.0095(9)
C19 0.0324(11) 0.0327(11) 0.0308(11) -0.0110(9) 0.0008(9) -0.0080(9)
C20 0.0262(10) 0.0315(11) 0.0211(10) -0.0061(8) 0.0005(8) -0.0055(8)
C21 0.0280(10) 0.0417(12) 0.0350(12) -0.0115(10) -0.0022(9) -0.0028(9)
C22 0.0243(11) 0.0631(16) 0.0474(14) -0.0156(12) -0.0055(10) -0.0054(10)
C23 0.0355(13) 0.0672(17) 0.0552(16) -0.0270(14) -0.0105(11) -0.0153(12)
C24 0.0439(13) 0.0472(14) 0.0486(14) -0.0268(12) -0.0020(11) -0.0122(11)
C25 0.0282(10) 0.0277(10) 0.0303(11) -0.0059(9) -0.0001(8) -0.0075(8)
C26 0.0288(10) 0.0272(10) 0.0281(11) -0.0032(8) 0.0024(8) -0.0058(8)
C27 0.0287(10) 0.0323(11) 0.0317(11) -0.0150(9) -0.0056(8) -0.0022(8)
C28 0.0421(12) 0.0378(12) 0.0362(13) -0.0156(10) 0.0046(10) -0.0064(10)
C29 0.0550(15) 0.0559(16) 0.0433(14) -0.0277(12) 0.0083(12) -0.0061(12)
C30 0.0591(16) 0.0602(18) 0.0605(18) -0.0411(15) -0.0026(14) 0.0086(13)
C31 0.0812(19) 0.0363(14) 0.0598(18) -0.0232(13) -0.0178(15) 0.0163(13)
C32 0.0618(15) 0.0335(12) 0.0380(13) -0.0139(10) -0.0091(11) 0.0049(11)
C33 0.0253(10) 0.0332(11) 0.0244(10) -0.0116(9) -0.0063(8) 0.0015(8)
C34 0.0289(11) 0.0471(14) 0.0394(13) -0.0034(11) -0.0025(10) -0.0006(10)
C35 0.0268(12) 0.0699(18) 0.0492(16) -0.0077(14) -0.0034(11) 0.0087(11)
C36 0.0400(13) 0.0629(17) 0.0375(14) -0.0100(12) -0.0115(11) 0.0191(12)
C37 0.0476(14) 0.0447(13) 0.0327(13) 0.0016(10) -0.0079(10) 0.0069(11)
C38 0.0312(11) 0.0424(13) 0.0324(12) -0.0051(10) -0.0045(9) -0.0005(9)
C39 0.0343(11) 0.0369(12) 0.0214(10) -0.0018(9) 0.0021(8) 0.0080(9)
C40 0.0386(13) 0.0507(15) 0.0393(14) -0.0037(11) -0.0055(10) 0.0095(11)
C41 0.0463(15) 0.079(2) 0.0550(17) -0.0082(15) -0.0135(13) 0.0225(14)
C42 0.078(2) 0.0522(17) 0.0530(17) 0.0048(13) -0.0046(15) 0.0309(15)
C43 0.0673(18) 0.0402(14) 0.0471(15) 0.0011(12) 0.0069(13) 0.0149(13)
C44 0.0478(13) 0.0355(12) 0.0322(12) -0.0007(10) 0.0074(10) 0.0065(10)
C45 0.0301(10) 0.0316(11) 0.0184(10) -0.0028(8) 0.0022(8) -0.0019(8)
C46 0.0338(11) 0.0545(15) 0.0358(13) -0.0183(11) -0.0018(10) -0.0025(10)
C47 0.0526(15) 0.0631(17) 0.0398(14) -0.0274(13) 0.0013(11) -0.0105(13)
C48 0.0614(16) 0.0508(15) 0.0303(12) -0.0185(11) 0.0084(11) 0.0018(12)
C49 0.0444(13) 0.0618(16) 0.0397(14) -0.0189(12) 0.0016(11) 0.0168(12)
C50 0.0347(11) 0.0528(14) 0.0294(12) -0.0152(10) -0.0055(9) 0.0067(10)
C61 0.0610(19) 0.107(3) 0.068(2) 0.006(2) 0.0005(16) -0.0415(19)
C62 0.0410(14) 0.079(2) 0.0563(17) -0.0178(15) -0.0055(12) -0.0098(13)
C64 0.0639(16) 0.0435(14) 0.0433(15) -0.0111(12) -0.0142(12) 0.0000(12)
C65 0.0652(17) 0.0477(15) 0.0522(16) -0.0051(13) 0.0020(13) -0.0150(13)

loop_
_atom_type_symbol
_atom_type_description
_atom_type_scat_dispersion_real
_atom_type_scat_dispersion_imag
_atom_type_scat_source
C C 0.0033 0.0016
;
International Tables for Crystallography
(Vol. C, Tables 4.2.6.8 and 6.1.1.4)
;
H H 0.0000 0.0000
;
International Tables for Crystallography
(Vol. C, Table 6.1.1.4)
;
F F 0.0171 0.0103
;
International Tables for Crystallography
(Vol. C, Tables 4.2.6.8 and 6.1.1.4)
;
Ir Ir -1.4442 7.9887
;
International Tables for Crystallography
(Vol. C, Tables 4.2.6.8 and 6.1.1.4)
;
N N 0.0061 0.0033
;
International Tables for Crystallography
(Vol. C, Tables 4.2.6.8 and 6.1.1.4)
;
P P 0.1023 0.0942
;
International Tables for Crystallography
(Vol. C, Tables 4.2.6.8 and 6.1.1.4)
;
O O 0.0106 0.0060
;
International Tables for Crystallography
(Vol. C, Tables 4.2.6.8 and 6.1.1.4)
;

loop_
_geom_angle_atom_site_label_1
_geom_angle_atom_site_label_2
_geom_angle_atom_site_label_3
_geom_angle
C8 Ir1 C20 88.80(7)
C8 Ir1 N13 92.30(7)
C20 Ir1 N13 79.37(7)
C8 Ir1 N1 79.12(7)
C20 Ir1 N1 91.57(7)
N13 Ir1 N1 167.72(6)
C8 Ir1 P1 94.53(5)
C20 Ir1 P1 176.60(5)
N13 Ir1 P1 101.17(5)
N1 Ir1 P1 88.36(5)
C8 Ir1 P2 177.95(5)
C20 Ir1 P2 93.06(6)
N13 Ir1 P2 87.19(5)
N1 Ir1 P2 101.68(5)
P1 Ir1 P2 83.623(18)
C25 P1 C27 103.93(9)
C25 P1 C33 103.76(9)
C27 P1 C33 103.37(9)
C25 P1 Ir1 107.86(7)
C27 P1 Ir1 113.86(7)
C33 P1 Ir1 122.24(7)
C26 P2 C39 103.27(10)
C26 P2 C45 103.39(9)
C39 P2 C45 105.17(9)
C26 P2 Ir1 107.30(7)
C39 P2 Ir1 121.14(7)
C45 P2 Ir1 114.63(7)
F53 P51 F54 90.61(11)
F53 P51 F52 91.89(10)
F54 P51 F52 89.65(9)
F53 P51 F56 178.81(11)
F54 P51 F56 90.04(10)
F52 P51 F56 89.12(9)
F53 P51 F55 89.73(10)
F54 P51 F55 90.39(9)
F52 P51 F55 178.39(10)
F56 P51 F55 89.27(8)
F53 P51 F51 91.74(11)
F54 P51 F51 177.62(11)
F52 P51 F51 90.62(9)
F56 P51 F51 87.60(10)
F55 P51 F51 89.27(9)
C64 O63 C62 114.0(2)
C6 N1 C2 118.64(17)
C6 N1 Ir1 124.84(14)
C2 N1 Ir1 116.51(13)
C18 N13 C14 118.37(17)
C18 N13 Ir1 125.13(13)
C14 N13 Ir1 116.49(13)
N1 C2 C3 119.78(19)
N1 C2 C7 114.10(16)
C3 C2 C7 126.10(19)
C4 C3 C2 120.7(2)
C4 C3 H3 119.6
C2 C3 H3 119.6
C5 C4 C3 118.7(2)
C5 C4 H4 120.6
C3 C4 H4 120.6
C4 C5 C6 118.9(2)
C4 C5 H5 120.6
C6 C5 H5 120.6
N1 C6 C5 123.3(2)
N1 C6 H6 118.4
C5 C6 H6 118.4
C12 C7 C8 118.14(18)
C12 C7 C2 125.90(18)
C8 C7 C2 115.95(17)
C9 C8 C7 118.93(18)
C9 C8 Ir1 126.81(14)
C7 C8 Ir1 114.26(14)
C10 C9 C8 118.93(19)
C10 C9 H9 120.5
C8 C9 H9 120.5
F10 C10 C11 117.48(19)
F10 C10 C9 118.26(19)
C11 C10 C9 124.2(2)
C12 C11 C10 116.2(2)
C12 C11 H11 121.9
C10 C11 H11 121.9
F12 C12 C11 116.29(19)
F12 C12 C7 120.14(19)
C11 C12 C7 123.56(19)
N13 C14 C15 120.04(19)
N13 C14 C19 114.04(17)
C15 C14 C19 125.92(19)
C16 C15 C14 120.6(2)
C16 C15 H15 119.7
C14 C15 H15 119.7
C15 C16 C17 119.1(2)
C15 C16 H16 120.4
C17 C16 H16 120.4
C18 C17 C16 118.7(2)
C18 C17 H17 120.7
C16 C17 H17 120.7
N13 C18 C17 123.2(2)
N13 C18 H18 118.4
C17 C18 H18 118.4
C24 C19 C20 118.6(2)
C24 C19 C14 125.35(19)
C20 C19 C14 116.07(17)
C21 C20 C19 118.89(18)
C21 C20 Ir1 127.15(15)
C19 C20 Ir1 113.96(14)
C22 C21 C20 118.9(2)
C22 C21 H21 120.6
C20 C21 H21 120.6
F22 C22 C23 117.6(2)
F22 C22 C21 118.2(2)
C23 C22 C21 124.1(2)
C22 C23 C24 116.5(2)
C22 C23 H23 121.7
C24 C23 H23 121.7
F24 C24 C23 117.3(2)
F24 C24 C19 119.7(2)
C23 C24 C19 123.0(2)
C26 C25 P1 120.11(15)
C26 C25 H25 119.9
P1 C25 H25 119.9
C25 C26 P2 120.98(16)
C25 C26 H26 119.5
P2 C26 H26 119.5
C32 C27 C28 119.2(2)
C32 C27 P1 120.30(17)
C28 C27 P1 120.23(16)
C29 C28 C27 120.2(2)
C29 C28 H28 119.9
C27 C28 H28 119.9
C30 C29 C28 120.1(2)
C30 C29 H29 120.0
C28 C29 H29 120.0
C31 C30 C29 119.9(2)
C31 C30 H30 120.0
C29 C30 H30 120.0
C30 C31 C32 120.6(2)
C30 C31 H31 119.7
C32 C31 H31 119.7
C27 C32 C31 119.9(2)
C27 C32 H32 120.0
C31 C32 H32 120.0
C38 C33 C34 118.3(2)
C38 C33 P1 119.37(15)
C34 C33 P1 122.27(17)
C35 C34 C33 120.2(2)
C35 C34 H34 119.9
C33 C34 H34 119.9
C36 C35 C34 120.9(2)
C36 C35 H35 119.5
C34 C35 H35 119.5
C35 C36 C37 119.6(2)
C35 C36 H36 120.2
C37 C36 H36 120.2
C36 C37 C38 120.0(2)
C36 C37 H37 120.0
C38 C37 H37 120.0
C33 C38 C37 120.9(2)
C33 C38 H38 119.5
C37 C38 H38 119.5
C44 C39 C40 119.0(2)
C44 C39 P2 121.50(17)
C40 C39 P2 119.38(17)
C41 C40 C39 119.7(3)
C41 C40 H40 120.2
C39 C40 H40 120.2
C42 C41 C40 120.1(3)
C42 C41 H41 119.9
C40 C41 H41 119.9
C43 C42 C41 120.6(3)
C43 C42 H42 119.7
C41 C42 H42 119.7
C42 C43 C44 119.7(3)
C42 C43 H43 120.2
C44 C43 H43 120.2
C43 C44 C39 120.8(2)
C43 C44 H44 119.6
C39 C44 H44 119.6
C50 C45 C46 118.67(19)
C50 C45 P2 119.51(15)
C46 C45 P2 121.47(16)
C47 C46 C45 120.5(2)
C47 C46 H46 119.8
C45 C46 H46 119.8
C48 C47 C46 120.3(2)
C48 C47 H47 119.8
C46 C47 H47 119.8
C49 C48 C47 119.6(2)
C49 C48 H48 120.2
C47 C48 H48 120.2
C48 C49 C50 120.6(2)
C48 C49 H49 119.7
C50 C49 H49 119.7
C49 C50 C45 120.3(2)
C49 C50 H50 119.9
C45 C50 H50 119.9
C62 C61 H61A 109.5
C62 C61 H61B 109.5
H61A C61 H61B 109.5
C62 C61 H61C 109.5
H61A C61 H61C 109.5
H61B C61 H61C 109.5
O63 C62 C61 109.4(2)
O63 C62 H62A 109.8
C61 C62 H62A 109.8
O63 C62 H62B 109.8
C61 C62 H62B 109.8
H62A C62 H62B 108.2
O63 C64 C65 108.4(2)
O63 C64 H64A 110.0
C65 C64 H64A 110.0
O63 C64 H64B 110.0
C65 C64 H64B 110.0
H64A C64 H64B 108.4
C64 C65 H65A 109.5
C64 C65 H65B 109.5
H65A C65 H65B 109.5
C64 C65 H65C 109.5
H65A C65 H65C 109.5
H65B C65 H65C 109.5

loop_
_geom_bond_atom_site_label_1
_geom_bond_atom_site_label_2
_geom_bond_distance
Ir1 C8 2.0526(19)
Ir1 C20 2.0543(19)
Ir1 N13 2.0649(16)
Ir1 N1 2.0665(15)
Ir1 P1 2.3673(5)
Ir1 P2 2.3687(5)
P1 C25 1.806(2)
P1 C27 1.826(2)
P1 C33 1.826(2)
P2 C26 1.810(2)
P2 C39 1.818(2)
P2 C45 1.821(2)
P51 F53 1.5672(17)
P51 F54 1.5809(16)
P51 F52 1.5868(15)
P51 F56 1.5889(15)
P51 F55 1.5901(15)
P51 F51 1.5961(17)
F10 C10 1.360(2)
F12 C12 1.353(2)
F22 C22 1.361(3)
F24 C24 1.352(3)
O63 C64 1.407(3)
O63 C62 1.410(3)
N1 C6 1.343(3)
N1 C2 1.362(3)
N13 C18 1.352(3)
N13 C14 1.361(2)
C2 C3 1.396(3)
C2 C7 1.452(3)
C3 C4 1.377(3)
C3 H3 0.9500
C4 C5 1.374(4)
C4 H4 0.9500
C5 C6 1.374(3)
C5 H5 0.9500
C6 H6 0.9500
C7 C12 1.397(3)
C7 C8 1.405(3)
C8 C9 1.393(3)
C9 C10 1.371(3)
C9 H9 0.9500
C10 C11 1.364(3)
C11 C12 1.362(3)
C11 H11 0.9500
C14 C15 1.390(3)
C14 C19 1.458(3)
C15 C16 1.373(3)
C15 H15 0.9500
C16 C17 1.376(3)
C16 H16 0.9500
C17 C18 1.369(3)
C17 H17 0.9500
C18 H18 0.9500
C19 C24 1.395(3)
C19 C20 1.405(3)
C20 C21 1.396(3)
C21 C22 1.373(3)
C21 H21 0.9500
C22 C23 1.364(4)
C23 C24 1.370(3)
C23 H23 0.9500
C25 C26 1.318(3)
C25 H25 0.9500
C26 H26 0.9500
C27 C32 1.375(3)
C27 C28 1.385(3)
C28 C29 1.383(3)
C28 H28 0.9500
C29 C30 1.373(4)
C29 H29 0.9500
C30 C31 1.359(4)
C30 H30 0.9500
C31 C32 1.388(3)
C31 H31 0.9500
C32 H32 0.9500
C33 C38 1.381(3)
C33 C34 1.389(3)
C34 C35 1.383(3)
C34 H34 0.9500
C35 C36 1.360(4)
C35 H35 0.9500
C36 C37 1.375(3)
C36 H36 0.9500
C37 C38 1.382(3)
C37 H37 0.9500
C38 H38 0.9500
C39 C44 1.386(3)
C39 C40 1.393(3)
C40 C41 1.386(4)
C40 H40 0.9500
C41 C42 1.374(4)
C41 H41 0.9500
C42 C43 1.373(4)
C42 H42 0.9500
C43 C44 1.377(3)
C43 H43 0.9500
C44 H44 0.9500
C45 C50 1.383(3)
C45 C46 1.385(3)
C46 C47 1.381(3)
C46 H46 0.9500
C47 C48 1.371(4)
C47 H47 0.9500
C48 C49 1.368(4)
C48 H48 0.9500
C49 C50 1.382(3)
C49 H49 0.9500
C50 H50 0.9500
C61 C62 1.472(4)
C61 H61A 0.9800
C61 H61B 0.9800
C61 H61C 0.9800
C62 H62A 0.9900
C62 H62B 0.9900
C64 C65 1.492(4)
C64 H64A 0.9900
C64 H64B 0.9900
C65 H65A 0.9800
C65 H65B 0.9800
C65 H65C 0.9800

loop_
_geom_torsion_atom_site_label_1
_geom_torsion_atom_site_label_2
_geom_torsion_atom_site_label_3
_geom_torsion_atom_site_label_4
_geom_torsion
C6 N1 C2 C3 -0.1(3)
Ir1 N1 C2 C3 -178.70(16)
C6 N1 C2 C7 178.80(17)
Ir1 N1 C2 C7 0.2(2)
N1 C2 C3 C4 0.7(3)
C7 C2 C3 C4 -178.1(2)
C2 C3 C4 C5 -0.5(4)
C3 C4 C5 C6 -0.2(4)
C2 N1 C6 C5 -0.7(3)
Ir1 N1 C6 C5 177.82(18)
C4 C5 C6 N1 0.8(4)
N1 C2 C7 C12 178.84(19)
C3 C2 C7 C12 -2.3(3)
N1 C2 C7 C8 -1.9(2)
C3 C2 C7 C8 176.9(2)
C12 C7 C8 C9 1.7(3)
C2 C7 C8 C9 -177.62(17)
C12 C7 C8 Ir1 -178.00(15)
C2 C7 C8 Ir1 2.7(2)
C7 C8 C9 C10 -1.4(3)
Ir1 C8 C9 C10 178.33(15)
C8 C9 C10 F10 -179.18(19)
C8 C9 C10 C11 -0.1(3)
F10 C10 C11 C12 -179.8(2)
C9 C10 C11 C12 1.2(3)
C10 C11 C12 F12 -179.6(2)
C10 C11 C12 C7 -0.8(3)
C8 C7 C12 F12 178.08(18)
C2 C7 C12 F12 -2.7(3)
C8 C7 C12 C11 -0.7(3)
C2 C7 C12 C11 178.6(2)
C18 N13 C14 C15 0.5(3)
Ir1 N13 C14 C15 179.66(16)
C18 N13 C14 C19 -179.93(18)
Ir1 N13 C14 C19 -0.7(2)
N13 C14 C15 C16 -0.2(3)
C19 C14 C15 C16 -179.7(2)
C14 C15 C16 C17 0.1(4)
C15 C16 C17 C18 -0.4(4)
C14 N13 C18 C17 -0.8(3)
Ir1 N13 C18 C17 -179.90(17)
C16 C17 C18 N13 0.8(4)
N13 C14 C19 C24 178.7(2)
C15 C14 C19 C24 -1.7(4)
N13 C14 C19 C20 -1.3(3)
C15 C14 C19 C20 178.2(2)
C24 C19 C20 C21 2.5(3)
C14 C19 C20 C21 -177.45(18)
C24 C19 C20 Ir1 -177.33(17)
C14 C19 C20 Ir1 2.7(2)
C19 C20 C21 C22 -0.6(3)
Ir1 C20 C21 C22 179.20(17)
C20 C21 C22 F22 179.3(2)
C20 C21 C22 C23 -1.3(4)
F22 C22 C23 C24 -179.5(2)
C21 C22 C23 C24 1.1(4)
C22 C23 C24 F24 -178.4(2)
C22 C23 C24 C19 1.0(4)
C20 C19 C24 F24 176.6(2)
C14 C19 C24 F24 -3.5(4)
C20 C19 C24 C23 -2.8(4)
C14 C19 C24 C23 177.1(2)
C27 P1 C25 C26 -122.04(18)
C33 P1 C25 C26 130.14(18)
Ir1 P1 C25 C26 -0.85(19)
P1 C25 C26 P2 3.4(3)
C39 P2 C26 C25 124.90(18)
C45 P2 C26 C25 -125.68(18)
Ir1 P2 C26 C25 -4.15(19)
C25 P1 C27 C32 27.1(2)
C33 P1 C27 C32 135.22(18)
Ir1 P1 C27 C32 -89.97(18)
C25 P1 C27 C28 -159.02(17)
C33 P1 C27 C28 -50.91(19)
Ir1 P1 C27 C28 83.90(18)
C32 C27 C28 C29 1.1(3)
P1 C27 C28 C29 -172.81(18)
C27 C28 C29 C30 0.0(4)
C28 C29 C30 C31 -1.3(4)
C29 C30 C31 C32 1.5(4)
C28 C27 C32 C31 -1.0(3)
P1 C27 C32 C31 172.9(2)
C30 C31 C32 C27 -0.3(4)
C25 P1 C33 C38 -169.48(16)
C27 P1 C33 C38 82.29(18)
Ir1 P1 C33 C38 -47.62(19)
C25 P1 C33 C34 7.9(2)
C27 P1 C33 C34 -100.37(19)
Ir1 P1 C33 C34 129.72(16)
C38 C33 C34 C35 -0.6(3)
P1 C33 C34 C35 -177.94(19)
C33 C34 C35 C36 -0.2(4)
C34 C35 C36 C37 0.4(4)
C35 C36 C37 C38 0.2(4)
C34 C33 C38 C37 1.2(3)
P1 C33 C38 C37 178.63(18)
C36 C37 C38 C33 -1.0(4)
C26 P2 C39 C44 -1.3(2)
C45 P2 C39 C44 -109.44(18)
Ir1 P2 C39 C44 118.62(16)
C26 P2 C39 C40 -178.15(18)
C45 P2 C39 C40 73.76(19)
Ir1 P2 C39 C40 -58.2(2)
C44 C39 C40 C41 2.7(3)
P2 C39 C40 C41 179.6(2)
C39 C40 C41 C42 -0.7(4)
C40 C41 C42 C43 -1.6(4)
C41 C42 C43 C44 1.8(4)
C42 C43 C44 C39 0.3(4)
C40 C39 C44 C43 -2.6(3)
P2 C39 C44 C43 -179.37(18)
C26 P2 C45 C50 27.9(2)
C39 P2 C45 C50 135.95(18)
Ir1 P2 C45 C50 -88.50(18)
C26 P2 C45 C46 -158.94(18)
C39 P2 C45 C46 -50.9(2)
Ir1 P2 C45 C46 84.60(18)
C50 C45 C46 C47 1.5(3)
P2 C45 C46 C47 -171.67(19)
C45 C46 C47 C48 0.6(4)
C46 C47 C48 C49 -2.4(4)
C47 C48 C49 C50 2.1(4)
C48 C49 C50 C45 -0.1(4)
C46 C45 C50 C49 -1.7(3)
P2 C45 C50 C49 171.55(19)
C64 O63 C62 C61 174.1(3)
C62 O63 C64 C65 178.6(2)
